data_7153139
loop_
_publ_author_name
'Olszewska, Teresa'
'Sikorski, Artur'
'Herman, Aleksander'
'Po\/lo\'nski, Tadeusz'

_publ_section_title
;
 Helicity discrimination in
 N,N'-dibenzoyl-1,2,3,4,7,8,9,10-octahydro-1,10-phenanthrolines and their
 thiono- and selenocarbonyl analogues by inclusion complexation with
 chiral diols.
;
_journal_issue 43
_journal_name_full 'Organic &amp; biomolecular chemistry'
_journal_page_first 7522
_journal_page_last 7529
_journal_paper_doi 10.1039/c3ob41216d
_journal_volume 11
_journal_year 2013
_chemical_formula_moiety 'C26 H24 N2 O Se'
_chemical_formula_sum 'C26 H24 N2 O Se'
_chemical_formula_weight 459.43
_chemical_name_systematic
;

?

;
_space_group_IT_number 14
_symmetry_cell_setting monoclinic
_symmetry_space_group_name_Hall '-P 2yn'
_symmetry_space_group_name_H-M 'P 1 21/n 1'
_atom_sites_solution_hydrogens geom
_atom_sites_solution_primary direct
_atom_sites_solution_secondary difmap
_audit_creation_method 'from SHELXL97 CIF and IUCr SHELXL97-template'
_cell_angle_alpha 90.00
_cell_angle_beta 98.05(3)
_cell_angle_gamma 90.00
_cell_formula_units_Z 4
_cell_length_a 9.598(2)
_cell_length_b 16.561(3)
_cell_length_c 13.354(3)
_cell_measurement_reflns_used 50
_cell_measurement_temperature 295(2)
_cell_measurement_theta_max 25.00
_cell_measurement_theta_min 2.46
_cell_volume 2101.7(8)
_computing_cell_refinement 'KM-4 Software'
_computing_data_collection 'KM-4 Software (Kuma Diffraction, 1989)'
_computing_data_reduction 'KM-4 Software'
_computing_molecular_graphics 'ORTEPII (Johnson, 1976)'
_computing_publication_material 'SHELXL97 and PLATON (Spek, 2003)'
_computing_structure_refinement 'SHELXL97 (Sheldrick, 1997)'
_computing_structure_solution 'SHELXS97 (Sheldrick, 1997)'
_diffrn_ambient_temperature 295(2)
_diffrn_measured_fraction_theta_full 0.989
_diffrn_measured_fraction_theta_max 0.989
_diffrn_measurement_device_type 'Kuma KM4'
_diffrn_measurement_method \q/2\q
_diffrn_radiation_monochromator graphite
_diffrn_radiation_source 'fine-focus sealed tube'
_diffrn_radiation_type MoK\a
_diffrn_radiation_wavelength 0.71073
_diffrn_reflns_av_R_equivalents 0.0949
_diffrn_reflns_av_sigmaI/netI 0.1718
_diffrn_reflns_limit_h_max 11
_diffrn_reflns_limit_h_min -11
_diffrn_reflns_limit_k_max 19
_diffrn_reflns_limit_k_min 0
_diffrn_reflns_limit_l_max 0
_diffrn_reflns_limit_l_min -15
_diffrn_reflns_number 3830
_diffrn_reflns_theta_full 24.99
_diffrn_reflns_theta_max 24.99
_diffrn_reflns_theta_min 2.46
_diffrn_standards_decay_% 0.09
_diffrn_standards_interval_count 200
_diffrn_standards_number 3
_exptl_absorpt_coefficient_mu 1.807
_exptl_absorpt_correction_T_max 0.527
_exptl_absorpt_correction_T_min 0.232
_exptl_absorpt_correction_type empirical
_exptl_absorpt_process_details difabs
_exptl_crystal_colour white
_exptl_crystal_density_diffrn 1.452
_exptl_crystal_density_method 'not measured'
_exptl_crystal_description plate
_exptl_crystal_F_000 944
_exptl_crystal_size_max 0.45
_exptl_crystal_size_mid 0.30
_exptl_crystal_size_min 0.15
_refine_diff_density_max 0.487
_refine_diff_density_min -0.696
_refine_diff_density_rms 0.096
_refine_ls_extinction_method none
_refine_ls_goodness_of_fit_ref 0.952
_refine_ls_hydrogen_treatment constr
_refine_ls_matrix_type full
_refine_ls_number_parameters 276
_refine_ls_number_reflns 3669
_refine_ls_number_restraints 0
_refine_ls_restrained_S_all 0.952
_refine_ls_R_factor_all 0.1979
_refine_ls_R_factor_gt 0.0620
_refine_ls_shift/su_max 0.000
_refine_ls_shift/su_mean 0.000
_refine_ls_structure_factor_coef Fsqd
_refine_ls_weighting_details 'calc w=1/[\s^2^(Fo^2^)+(0.0893P)^2^+0.0000P] where P=(Fo^2^+2Fc^2^)/3'
_refine_ls_weighting_scheme calc
_refine_ls_wR_factor_gt 0.1158
_refine_ls_wR_factor_ref 0.1581
_reflns_number_gt 1552
_reflns_number_total 3669
_reflns_threshold_expression >2sigma(I)
_cod_data_source_file c3ob41216d.txt
_cod_data_source_block 1
_cod_original_cell_volume 2101.7(7)
_cod_original_sg_symbol_Hall '-P 2yn '
_cod_original_sg_symbol_H-M 'P 21/n'
_cod_database_code 7153139

loop_
_symmetry_equiv_pos_as_xyz
'x, y, z'
'-x+1/2, y+1/2, -z+1/2'
'-x, -y, -z'
'x-1/2, -y-1/2, z-1/2'

loop_
_atom_site_label
_atom_site_type_symbol
_atom_site_fract_x
_atom_site_fract_y
_atom_site_fract_z
_atom_site_U_iso_or_equiv
_atom_site_adp_type
_atom_site_occupancy
_atom_site_symmetry_multiplicity
_atom_site_calc_flag
_atom_site_refinement_flags
_atom_site_disorder_assembly
_atom_site_disorder_group
N1 N 0.3293(5) 0.1564(3) 0.8844(4) 0.0315(12) Uani 1 1 d . . .
C2 C 0.4558(7) 0.1125(4) 0.8641(6) 0.0474(18) Uani 1 1 d . . .
H2A H 0.4331 0.0817 0.8022 0.057 Uiso 1 1 calc R . .
H2B H 0.4828 0.0744 0.9186 0.057 Uiso 1 1 calc R . .
C3 C 0.5765(8) 0.1655(4) 0.8543(6) 0.055(2) Uani 1 1 d . . .
H3A H 0.5860 0.1707 0.7832 0.066 Uiso 1 1 calc R . .
H3B H 0.6615 0.1402 0.8880 0.066 Uiso 1 1 calc R . .
C4 C 0.5643(8) 0.2484(4) 0.8979(6) 0.053(2) Uani 1 1 d . . .
H4A H 0.5656 0.2450 0.9706 0.064 Uiso 1 1 calc R . .
H4B H 0.6428 0.2817 0.8845 0.064 Uiso 1 1 calc R . .
C4A C 0.4283(7) 0.2846(4) 0.8494(4) 0.0326(14) Uani 1 1 d . . .
C5 C 0.4136(7) 0.3624(4) 0.8143(5) 0.0409(17) Uani 1 1 d . . .
H5A H 0.4907 0.3970 0.8215 0.049 Uiso 1 1 calc R . .
C6 C 0.2855(8) 0.3891(4) 0.7687(5) 0.0468(19) Uani 1 1 d . . .
H6A H 0.2754 0.4430 0.7495 0.056 Uiso 1 1 calc R . .
C6A C 0.1703(8) 0.3382(4) 0.7502(5) 0.0405(17) Uani 1 1 d . B .
C7 C 0.0308(8) 0.3675(5) 0.7026(7) 0.065(2) Uani 1 1 d . . .
H7B H 0.0220 0.3599 0.6299 0.078 Uiso 1 1 calc R A 1
H7A H 0.0226 0.4248 0.7158 0.078 Uiso 1 1 calc R A 1
C8 C -0.0921(17) 0.3198(10) 0.746(3) 0.054(9) Uani 0.44(4) 1 d P B 1
H8A H -0.1089 0.3454 0.8086 0.065 Uiso 0.44(4) 1 calc PR B 1
H8B H -0.1776 0.3250 0.6983 0.065 Uiso 0.44(4) 1 calc PR B 1
C8A C -0.0761(15) 0.3134(8) 0.6835(16) 0.034(4) Uiso 0.56(4) 1 d P B 2
H8C H -0.0749 0.2906 0.6168 0.041 Uiso 0.56(4) 1 calc PR B 2
H8D H -0.1648 0.3416 0.6830 0.041 Uiso 0.56(4) 1 calc PR B 2
C9 C -0.0679(7) 0.2417(4) 0.7642(5) 0.0408(17) Uani 1 1 d . . .
H9B H -0.1351 0.2122 0.7168 0.049 Uiso 1 1 calc R B 1
H9A H -0.0919 0.2309 0.8311 0.049 Uiso 1 1 calc R B 1
N10 N 0.0682(5) 0.2052(3) 0.7603(4) 0.0303(12) Uani 1 1 d . B .
C10A C 0.1875(6) 0.2576(3) 0.7828(4) 0.0276(14) Uani 1 1 d . . .
C10B C 0.3110(6) 0.2340(3) 0.8377(4) 0.0288(14) Uani 1 1 d . B .
C11 C 0.2434(6) 0.1265(4) 0.9465(4) 0.0306(14) Uani 1 1 d . . .
C12 C 0.1409(6) 0.1800(4) 0.9863(4) 0.0319(15) Uani 1 1 d . . .
C13 C 0.0125(7) 0.1466(5) 1.0067(5) 0.0430(17) Uani 1 1 d . . .
H13A H -0.0072 0.0925 0.9928 0.052 Uiso 1 1 calc R . .
C14 C -0.0838(8) 0.1940(5) 1.0472(5) 0.056(2) Uani 1 1 d . . .
H14A H -0.1695 0.1721 1.0583 0.067 Uiso 1 1 calc R . .
C15 C -0.0543(8) 0.2725(6) 1.0708(6) 0.063(2) Uani 1 1 d . . .
H15A H -0.1202 0.3040 1.0977 0.076 Uiso 1 1 calc R . .
C16 C 0.0725(8) 0.3058(5) 1.0552(5) 0.054(2) Uani 1 1 d . . .
H16 H 0.0931 0.3592 1.0728 0.064 Uiso 1 1 calc R . .
C17 C 0.1681(8) 0.2596(4) 1.0137(5) 0.0415(17) Uani 1 1 d . . .
H17A H 0.2536 0.2824 1.0037 0.050 Uiso 1 1 calc R . .
Se18 Se 0.25763(8) 0.02178(4) 0.98784(6) 0.0489(3) Uani 1 1 d . . .
C19 C 0.0851(6) 0.1358(4) 0.7054(5) 0.0323(14) Uani 1 1 d . . .
C20 C -0.0407(7) 0.0839(3) 0.6771(5) 0.0335(15) Uani 1 1 d . B .
C21 C -0.1149(7) 0.0503(4) 0.7479(5) 0.0398(16) Uani 1 1 d . . .
H21A H -0.0890 0.0621 0.8161 0.048 Uiso 1 1 calc R B .
C22 C -0.2279(8) -0.0011(4) 0.7190(6) 0.055(2) Uani 1 1 d . B .
H22A H -0.2771 -0.0239 0.7672 0.066 Uiso 1 1 calc R . .
C23 C -0.2656(7) -0.0174(5) 0.6180(6) 0.0554(19) Uani 1 1 d . . .
H23A H -0.3415 -0.0513 0.5975 0.066 Uiso 1 1 calc R B .
C24 C -0.1918(7) 0.0159(5) 0.5467(6) 0.0556(19) Uani 1 1 d . B .
H24A H -0.2178 0.0043 0.4785 0.067 Uiso 1 1 calc R . .
C25 C -0.0809(7) 0.0659(4) 0.5764(5) 0.0425(17) Uani 1 1 d . . .
H25A H -0.0315 0.0881 0.5279 0.051 Uiso 1 1 calc R B .
O26 O 0.2008(5) 0.1159(3) 0.6790(4) 0.0474(12) Uani 1 1 d . B .

loop_
_atom_site_aniso_label
_atom_site_aniso_U_11
_atom_site_aniso_U_22
_atom_site_aniso_U_33
_atom_site_aniso_U_23
_atom_site_aniso_U_13
_atom_site_aniso_U_12
N1 0.025(3) 0.032(3) 0.038(3) 0.010(2) 0.008(2) 0.008(2)
C2 0.028(4) 0.039(4) 0.076(5) 0.009(4) 0.007(3) 0.011(3)
C3 0.046(4) 0.053(5) 0.068(5) -0.003(4) 0.007(4) 0.007(4)
C4 0.041(5) 0.066(5) 0.051(5) 0.002(4) 0.005(4) -0.017(4)
C4A 0.035(4) 0.035(3) 0.030(4) -0.002(3) 0.010(3) 0.000(3)
C5 0.046(4) 0.037(4) 0.041(4) -0.002(3) 0.010(3) -0.012(3)
C6 0.072(6) 0.028(3) 0.045(4) 0.007(3) 0.024(4) -0.003(4)
C6A 0.060(5) 0.033(3) 0.031(4) 0.009(3) 0.013(3) 0.004(3)
C7 0.055(5) 0.061(5) 0.080(6) 0.036(5) 0.016(5) 0.027(4)
C8 0.034(10) 0.044(11) 0.09(2) 0.007(10) 0.010(10) 0.023(8)
C9 0.034(4) 0.054(4) 0.035(4) -0.004(3) 0.005(3) 0.010(3)
N10 0.025(3) 0.030(3) 0.038(3) 0.002(2) 0.011(2) 0.005(2)
C10A 0.030(4) 0.026(3) 0.029(3) 0.002(3) 0.011(3) 0.001(3)
C10B 0.031(4) 0.023(3) 0.035(3) 0.008(3) 0.012(3) 0.004(3)
C11 0.029(4) 0.032(3) 0.030(3) 0.003(3) 0.000(3) -0.002(3)
C12 0.028(4) 0.040(4) 0.026(3) 0.007(3) -0.002(3) -0.004(3)
C13 0.041(4) 0.048(4) 0.040(4) 0.005(3) 0.009(3) -0.009(3)
C14 0.034(4) 0.090(6) 0.048(5) -0.016(4) 0.025(4) -0.004(4)
C15 0.053(5) 0.091(6) 0.049(5) -0.015(5) 0.022(4) 0.018(5)
C16 0.071(6) 0.049(4) 0.045(4) -0.014(4) 0.024(4) 0.000(4)
C17 0.044(4) 0.042(4) 0.040(4) -0.011(3) 0.010(3) -0.010(3)
Se18 0.0596(5) 0.0311(3) 0.0558(5) 0.0109(4) 0.0071(3) -0.0027(4)
C19 0.027(4) 0.032(3) 0.039(4) -0.001(3) 0.008(3) -0.003(3)
C20 0.043(4) 0.028(3) 0.030(4) 0.001(3) 0.010(3) 0.007(3)
C21 0.045(4) 0.041(4) 0.036(4) -0.011(3) 0.016(3) -0.011(3)
C22 0.060(5) 0.048(5) 0.061(5) 0.002(3) 0.026(4) -0.009(4)
C23 0.041(4) 0.054(4) 0.073(6) -0.015(5) 0.011(4) -0.005(4)
C24 0.049(4) 0.063(5) 0.050(4) -0.021(4) -0.008(4) 0.004(4)
C25 0.042(4) 0.055(4) 0.031(4) 0.002(3) 0.010(3) 0.002(3)
O26 0.039(3) 0.045(3) 0.061(3) -0.015(2) 0.014(2) -0.013(2)

loop_
_atom_type_symbol
_atom_type_description
_atom_type_scat_dispersion_real
_atom_type_scat_dispersion_imag
_atom_type_scat_source
C C 0.0033 0.0016 'International Tables Vol C Tables 4.2.6.8 and 6.1.1.4'
H H 0.0000 0.0000 'International Tables Vol C Tables 4.2.6.8 and 6.1.1.4'
O O 0.0106 0.0060 'International Tables Vol C Tables 4.2.6.8 and 6.1.1.4'
Se Se -0.0929 2.2259 'International Tables Vol C Tables 4.2.6.8 and 6.1.1.4'
N N 0.0061 0.0033 'International Tables Vol C Tables 4.2.6.8 and 6.1.1.4'

loop_
_geom_angle_atom_site_label_1
_geom_angle_atom_site_label_2
_geom_angle_atom_site_label_3
_geom_angle
C11 N1 C10B 123.5(5)
C11 N1 C2 121.7(5)
C10B N1 C2 114.7(5)
N1 C2 C3 113.6(5)
N1 C2 H2A 108.8
C3 C2 H2A 108.8
N1 C2 H2B 108.8
C3 C2 H2B 108.8
H2A C2 H2B 107.7
C2 C3 C4 113.9(6)
C2 C3 H3A 108.8
C4 C3 H3A 108.8
C2 C3 H3B 108.8
C4 C3 H3B 108.8
H3A C3 H3B 107.7
C4A C4 C3 107.9(6)
C4A C4 H4A 110.1
C3 C4 H4A 110.1
C4A C4 H4B 110.1
C3 C4 H4B 110.1
H4A C4 H4B 108.4
C5 C4A C10B 118.9(6)
C5 C4A C4 124.4(6)
C10B C4A C4 116.7(6)
C6 C5 C4A 120.0(6)
C6 C5 H5A 120.0
C4A C5 H5A 120.0
C5 C6 C6A 121.9(6)
C5 C6 H6A 119.1
C6A C6 H6A 119.1
C6 C6A C10A 117.8(6)
C6 C6A C7 121.9(6)
C10A C6A C7 120.3(6)
C8A C7 C6A 118.6(8)
C6A C7 C8 110.6(10)
C8A C7 H7B 76.7
C6A C7 H7B 109.5
C8 C7 H7B 109.5
C8A C7 H7A 126.8
C6A C7 H7A 109.5
C8 C7 H7A 109.5
H7B C7 H7A 108.1
C9 C8 C7 115.3(15)
C9 C8 H8A 108.4
C7 C8 H8A 108.4
C9 C8 H8B 108.4
C7 C8 H8B 108.4
H8A C8 H8B 107.5
C7 C8A C9 113.5(10)
C7 C8A H8C 108.9
C9 C8A H8C 108.9
C7 C8A H8D 108.9
C9 C8A H8D 108.9
H8C C8A H8D 107.7
C8 C9 N10 122.4(11)
N10 C9 C8A 104.3(8)
C8 C9 H9B 106.7
N10 C9 H9B 106.7
C8A C9 H9B 88.2
C8 C9 H9A 106.7
N10 C9 H9A 106.7
C8A C9 H9A 139.6
H9B C9 H9A 106.6
C19 N10 C10A 117.6(5)
C19 N10 C9 122.6(5)
C10A N10 C9 116.0(5)
C10B C10A C6A 119.7(6)
C10B C10A N10 123.3(5)
C6A C10A N10 117.0(6)
C10A C10B C4A 121.1(5)
C10A C10B N1 122.5(5)
C4A C10B N1 116.4(5)
N1 C11 C12 120.0(5)
N1 C11 Se18 120.8(4)
C12 C11 Se18 119.2(4)
C17 C12 C13 117.4(6)
C17 C12 C11 123.8(6)
C13 C12 C11 118.6(6)
C14 C13 C12 120.3(7)
C14 C13 H13A 119.9
C12 C13 H13A 119.9
C15 C14 C13 120.4(7)
C15 C14 H14A 119.8
C13 C14 H14A 119.8
C14 C15 C16 120.5(7)
C14 C15 H15A 119.8
C16 C15 H15A 119.8
C17 C16 C15 119.6(7)
C17 C16 H16 120.2
C15 C16 H16 120.2
C16 C17 C12 121.8(7)
C16 C17 H17A 119.1
C12 C17 H17A 119.1
O26 C19 N10 122.8(5)
O26 C19 C20 119.7(5)
N10 C19 C20 117.6(5)
C21 C20 C25 118.8(6)
C21 C20 C19 122.6(6)
C25 C20 C19 118.6(6)
C20 C21 C22 121.0(6)
C20 C21 H21A 119.5
C22 C21 H21A 119.5
C23 C22 C21 118.8(7)
C23 C22 H22A 120.6
C21 C22 H22A 120.6
C22 C23 C24 120.6(7)
C22 C23 H23A 119.7
C24 C23 H23A 119.7
C25 C24 C23 119.9(7)
C25 C24 H24A 120.0
C23 C24 H24A 120.0
C24 C25 C20 121.0(6)
C24 C25 H25A 119.5
C20 C25 H25A 119.5

loop_
_geom_bond_atom_site_label_1
_geom_bond_atom_site_label_2
_geom_bond_distance
N1 C11 1.342(7)
N1 C10B 1.429(7)
N1 C2 1.473(8)
C2 C3 1.474(9)
C2 H2A 0.9700
C2 H2B 0.9700
C3 C4 1.502(10)
C3 H3A 0.9700
C3 H3B 0.9700
C4 C4A 1.499(10)
C4 H4A 0.9700
C4 H4B 0.9700
C4A C5 1.372(9)
C4A C10B 1.394(8)
C5 C6 1.367(10)
C5 H5A 0.9300
C6 C6A 1.385(9)
C6 H6A 0.9300
C6A C10A 1.407(8)
C6A C7 1.480(10)
C7 C8A 1.359(14)
C7 C8 1.60(3)
C7 H7B 0.9700
C7 H7A 0.9700
C8 C9 1.330(17)
C8 H8A 0.9700
C8 H8B 0.9700
C8A C9 1.598(16)
C8A H8C 0.9700
C8A H8D 0.9700
C9 N10 1.447(8)
C9 H9B 0.9700
C9 H9A 0.9700
N10 C19 1.385(8)
N10 C10A 1.435(8)
C10A C10B 1.361(8)
C11 C12 1.477(8)
C11 Se18 1.820(6)
C12 C17 1.383(8)
C12 C13 1.411(8)
C13 C14 1.379(10)
C13 H13A 0.9300
C14 C15 1.358(11)
C14 H14A 0.9300
C15 C16 1.378(10)
C15 H15A 0.9300
C16 C17 1.370(9)
C16 H16 0.9300
C17 H17A 0.9300
C19 O26 1.256(7)
C19 C20 1.488(9)
C20 C21 1.378(8)
C20 C25 1.380(9)
C21 C22 1.389(9)
C21 H21A 0.9300
C22 C23 1.374(11)
C22 H22A 0.9300
C23 C24 1.379(11)
C23 H23A 0.9300
C24 C25 1.363(10)
C24 H24A 0.9300
C25 H25A 0.9300

loop_
_geom_torsion_atom_site_label_1
_geom_torsion_atom_site_label_2
_geom_torsion_atom_site_label_3
_geom_torsion_atom_site_label_4
_geom_torsion
C11 N1 C2 C3 -142.9(6)
C10B N1 C2 C3 33.7(9)
N1 C2 C3 C4 18.2(10)
C2 C3 C4 C4A -55.3(8)
C3 C4 C4A C5 -135.7(6)
C3 C4 C4A C10B 42.7(8)
C10B C4A C5 C6 -0.1(9)
C4 C4A C5 C6 178.3(6)
C4A C5 C6 C6A -4.5(10)
C5 C6 C6A C10A 1.9(9)
C5 C6 C6A C7 178.8(7)
C6 C6A C7 C8A 177.7(13)
C10A C6A C7 C8A -5.5(15)
C6 C6A C7 C8 -146.6(14)
C10A C6A C7 C8 30.2(16)
C8A C7 C8 C9 74(2)
C6A C7 C8 C9 -37(3)
C6A C7 C8A C9 32(2)
C8 C7 C8A C9 -51.9(13)
C7 C8 C9 N10 10(3)
C7 C8 C9 C8A -55(2)
C7 C8A C9 C8 70.9(18)
C7 C8A C9 N10 -57.4(16)
C8 C9 N10 C19 -130(2)
C8A C9 N10 C19 -98.9(9)
C8 C9 N10 C10A 28(2)
C8A C9 N10 C10A 58.6(9)
C6 C6A C10A C10B 5.3(9)
C7 C6A C10A C10B -171.7(6)
C6 C6A C10A N10 -178.2(5)
C7 C6A C10A N10 4.8(9)
C19 N10 C10A C10B -60.5(8)
C9 N10 C10A C10B 140.9(6)
C19 N10 C10A C6A 123.1(6)
C9 N10 C10A C6A -35.5(7)
C6A C10A C10B C4A -9.9(9)
N10 C10A C10B C4A 173.8(5)
C6A C10A C10B N1 171.5(5)
N10 C10A C10B N1 -4.7(9)
C5 C4A C10B C10A 7.3(9)
C4 C4A C10B C10A -171.2(6)
C5 C4A C10B N1 -174.1(5)
C4 C4A C10B N1 7.4(8)
C11 N1 C10B C10A -53.1(8)
C2 N1 C10B C10A 130.4(6)
C11 N1 C10B C4A 128.3(6)
C2 N1 C10B C4A -48.2(7)
C10B N1 C11 C12 -12.6(9)
C2 N1 C11 C12 163.8(6)
C10B N1 C11 Se18 170.7(4)
C2 N1 C11 Se18 -12.9(8)
N1 C11 C12 C17 -37.0(9)
Se18 C11 C12 C17 139.7(5)
N1 C11 C12 C13 149.1(6)
Se18 C11 C12 C13 -34.1(8)
C17 C12 C13 C14 3.6(10)
C11 C12 C13 C14 177.8(6)
C12 C13 C14 C15 -2.1(12)
C13 C14 C15 C16 -0.3(13)
C14 C15 C16 C17 1.3(12)
C15 C16 C17 C12 0.3(11)
C13 C12 C17 C16 -2.6(10)
C11 C12 C17 C16 -176.6(6)
C10A N10 C19 O26 3.1(9)
C9 N10 C19 O26 160.2(6)
C10A N10 C19 C20 -176.6(5)
C9 N10 C19 C20 -19.5(8)
O26 C19 C20 C21 121.5(7)
N10 C19 C20 C21 -58.8(8)
O26 C19 C20 C25 -55.6(9)
N10 C19 C20 C25 124.2(6)
C25 C20 C21 C22 0.2(10)
C19 C20 C21 C22 -176.9(6)
C20 C21 C22 C23 -0.5(11)
C21 C22 C23 C24 0.6(12)
C22 C23 C24 C25 -0.3(12)
C23 C24 C25 C20 -0.1(11)
C21 C20 C25 C24 0.1(10)
C19 C20 C25 C24 177.3(6)
